data_4518052
loop_
_publ_author_name
'Wollenburg, Marco'
'Heusler, Arne'
'Bergander, Klaus'
'Glorius, Frank'

_publ_section_title
;
 trans-Selective and Switchable Arene Hydrogenation of Phenol Derivatives
;
_journal_issue 19
_journal_name_full 'ACS Catalysis'
_journal_page_first 11365
_journal_page_last 11370
_journal_paper_doi 10.1021/acscatal.0c03423
_journal_volume 10
_journal_year 2020
_chemical_formula_sum 'C11 H21 N O3'
_chemical_formula_weight 215.29
_space_group_crystal_system orthorhombic
_space_group_IT_number 61
_space_group_name_Hall '-P 2ac 2ab'
_space_group_name_H-M_alt 'P b c a'
_atom_sites_solution_hydrogens geom
_audit_creation_method 'APEX3 v2016.1-0'
_cell_angle_alpha 90
_cell_angle_beta 90
_cell_angle_gamma 90
_cell_formula_units_Z 8
_cell_length_a 9.2362(3)
_cell_length_b 10.9879(3)
_cell_length_c 23.7378(7)
_cell_measurement_reflns_used 9865
_cell_measurement_temperature 100.(2)
_cell_measurement_theta_max 67.2060
_cell_measurement_theta_min 3.7242
_cell_volume 2409.06(12)
_computing_cell_refinement 'SAINT V8.37A (Bruker AXS Inc., 2015)'
_computing_data_collection
;

APEX3 v2016.1-0 (Bruker AXS Inc., 2016)
;
_computing_data_reduction 'SAINT V8.37A (Bruker AXS Inc., 2015)'
_computing_molecular_graphics 'XP (Sheldrick, 2014)'
_computing_publication_material 'SHELXL-2014/7 (Sheldrick, 2014)'
_computing_structure_refinement 'SHELXL-2014/7 (Sheldrick, 2014)'
_computing_structure_solution 'SHELXL-2014/7 (Sheldrick, 2014)'
_diffrn_ambient_temperature 100.(2)
_diffrn_detector_area_resol_mean 7.3910
_diffrn_measured_fraction_theta_full 0.998
_diffrn_measured_fraction_theta_max 0.998
_diffrn_measurement_device_type 'Bruker D8 Venture PHOTON 100 CMOS'
_diffrn_measurement_method 'omega and phi scans'
_diffrn_radiation_monochromator 'MX mirror'
_diffrn_radiation_type 'Cu K\a'
_diffrn_radiation_wavelength 1.54178
_diffrn_reflns_av_R_equivalents 0.1021
_diffrn_reflns_av_unetI/netI 0.0293
_diffrn_reflns_limit_h_max 10
_diffrn_reflns_limit_h_min -10
_diffrn_reflns_limit_k_max 13
_diffrn_reflns_limit_k_min -13
_diffrn_reflns_limit_l_max 28
_diffrn_reflns_limit_l_min -28
_diffrn_reflns_number 65017
_diffrn_reflns_theta_full 66.59
_diffrn_reflns_theta_max 66.59
_diffrn_reflns_theta_min 3.72
_diffrn_source 'Cu ImS'
_diffrn_source_type 'micro focus tube'
_exptl_absorpt_coefficient_mu 0.693
_exptl_absorpt_correction_T_max 0.95
_exptl_absorpt_correction_T_min 0.81
_exptl_absorpt_correction_type multi-scan
_exptl_absorpt_process_details
;
Bruker AXS (2014). SADABS, Version 2014/5, Bruker AXS Inc., Madison, Wisconsin,
USA.
;
_exptl_crystal_colour colourless
_exptl_crystal_density_diffrn 1.187
_exptl_crystal_density_method 'not measured'
_exptl_crystal_description plate
_exptl_crystal_F_000 944
_exptl_crystal_size_max 0.158
_exptl_crystal_size_mid 0.079
_exptl_crystal_size_min 0.075
_refine_diff_density_max 0.317
_refine_diff_density_min -0.219
_refine_ls_extinction_method none
_refine_ls_goodness_of_fit_ref 1.071
_refine_ls_hydrogen_treatment constr
_refine_ls_matrix_type full
_refine_ls_number_parameters 141
_refine_ls_number_reflns 2113
_refine_ls_number_restraints 0
_refine_ls_restrained_S_all 1.071
_refine_ls_R_factor_all 0.0744
_refine_ls_R_factor_gt 0.0590
_refine_ls_shift/su_max 0.000
_refine_ls_shift/su_mean 0.000
_refine_ls_structure_factor_coef Fsqd
_refine_ls_weighting_details 'w=1/[\s^2^(Fo^2^)+(0.0622P)^2^+1.9585P] where P=(Fo^2^+2Fc^2^)/3'
_refine_ls_weighting_scheme calc
_refine_ls_wR_factor_gt 0.1449
_refine_ls_wR_factor_ref 0.1549
_reflns_number_gt 1684
_reflns_number_total 2113
_reflns_threshold_expression 'I > 2\s(I)'
_cod_data_source_file cs0c03423_si_002.cif
_cod_data_source_block glo9753
_cod_depositor_comments 'Adding full bibliography for 4518051--4518054.cif.'
_cod_database_code 4518052

loop_
_space_group_symop_operation_xyz
'x, y, z'
'-x+1/2, -y, z+1/2'
'-x, y+1/2, -z+1/2'
'x+1/2, -y+1/2, -z'
'-x, -y, -z'
'x-1/2, y, -z-1/2'
'x, -y-1/2, z-1/2'
'-x-1/2, y-1/2, z'

loop_
_atom_site_type_symbol
_atom_site_label
_atom_site_fract_x
_atom_site_fract_y
_atom_site_fract_z
_atom_site_U_iso_or_equiv
_atom_site_adp_type
_atom_site_calc_flag
_atom_site_refinement_flags_adp
_atom_site_refinement_flags_occupancy
_atom_site_refinement_flags_posn
_atom_site_occupancy
_atom_site_disorder_assembly
_atom_site_disorder_group
N N1 0.5633(2) 0.70310(19) 0.61499(8) 0.0429(5) Uani d . . . 1 . .
O O1 0.6579(2) 0.90576(18) 0.54405(8) 0.0542(5) Uani d . . . 1 . .
H H1A 0.6958 0.9569 0.5658 0.081 Uiso calc U . R 1 . .
O O2 0.7611(2) 0.57977(14) 0.62625(7) 0.0450(5) Uani d . . . 1 . .
O O3 0.7430(2) 0.76166(14) 0.67146(7) 0.0420(4) Uani d . . . 1 . .
C C1 0.4979(3) 0.6201(2) 0.57312(10) 0.0452(6) Uani d . . . 1 . .
H H1 0.5584 0.5447 0.5716 0.054 Uiso calc U . R 1 . .
C C2 0.5015(3) 0.6787(3) 0.51518(10) 0.0509(7) Uani d . . . 1 . .
H H2A 0.6028 0.6809 0.5016 0.061 Uiso calc U . R 1 . .
H H2B 0.4448 0.6281 0.4887 0.061 Uiso calc U . R 1 . .
C C3 0.4409(4) 0.8071(3) 0.51511(11) 0.0551(7) Uani d . . . 1 . .
H H3A 0.3352 0.8037 0.5217 0.066 Uiso calc U . R 1 . .
H H3B 0.4572 0.8443 0.4776 0.066 Uiso calc U . R 1 . .
C C4 0.5109(3) 0.8864(2) 0.56005(10) 0.0444(6) Uani d . . . 1 . .
H H4 0.4596 0.9665 0.5617 0.053 Uiso calc U . R 1 . .
C C5 0.5033(3) 0.8258(2) 0.61714(9) 0.0421(6) Uani d . . . 1 . .
H H5A 0.5579 0.8749 0.6449 0.05 Uiso calc U . R 1 . .
H H5B 0.4011 0.8219 0.6297 0.05 Uiso calc U . R 1 . .
C C6 0.3458(3) 0.5835(3) 0.59117(12) 0.0577(8) Uani d . . . 1 . .
H H6A 0.3491 0.5491 0.6292 0.087 Uiso calc U . R 1 . .
H H6B 0.3077 0.5226 0.5649 0.087 Uiso calc U . R 1 . .
H H6C 0.2829 0.6553 0.591 0.087 Uiso calc U . R 1 . .
C C7 0.6951(3) 0.6752(2) 0.63583(9) 0.0391(6) Uani d . . . 1 . .
C C8 0.8897(3) 0.7548(2) 0.69643(10) 0.0404(6) Uani d . . . 1 . .
C C9 0.8958(4) 0.6481(2) 0.73676(11) 0.0542(7) Uani d . . . 1 . .
H H9A 0.8157 0.6539 0.7637 0.081 Uiso calc U . R 1 . .
H H9B 0.9881 0.6493 0.7571 0.081 Uiso calc U . R 1 . .
H H9C 0.8876 0.5719 0.7155 0.081 Uiso calc U . R 1 . .
C C10 1.0033(3) 0.7496(3) 0.65133(12) 0.0596(8) Uani d . . . 1 . .
H H10A 1.0004 0.6699 0.6329 0.089 Uiso calc U . R 1 . .
H H10B 1.099 0.7622 0.6682 0.089 Uiso calc U . R 1 . .
H H10C 0.9848 0.8135 0.6234 0.089 Uiso calc U . R 1 . .
C C11 0.8976(3) 0.8741(2) 0.72850(11) 0.0535(7) Uani d . . . 1 . .
H H11A 0.8831 0.942 0.7023 0.08 Uiso calc U . R 1 . .
H H11B 0.9928 0.8816 0.7464 0.08 Uiso calc U . R 1 . .
H H11C 0.822 0.8757 0.7575 0.08 Uiso calc U . R 1 . .

loop_
_atom_site_aniso_label
_atom_site_aniso_U_11
_atom_site_aniso_U_22
_atom_site_aniso_U_33
_atom_site_aniso_U_12
_atom_site_aniso_U_13
_atom_site_aniso_U_23
N1 0.0501(13) 0.0412(11) 0.0373(10) 0.0051(10) -0.0100(10) -0.0079(8)
O1 0.0574(12) 0.0592(12) 0.0461(10) -0.0099(10) 0.0087(9) -0.0143(8)
O2 0.0554(11) 0.0362(9) 0.0433(9) 0.0047(8) -0.0067(8) -0.0052(7)
O3 0.0492(10) 0.0391(9) 0.0377(9) 0.0041(8) -0.0129(8) -0.0067(7)
C1 0.0468(16) 0.0440(14) 0.0450(13) 0.0012(12) -0.0101(12) -0.0148(11)
C2 0.0556(17) 0.0587(17) 0.0385(13) -0.0092(14) 0.0025(13) -0.0133(12)
C3 0.069(2) 0.0593(17) 0.0368(13) -0.0070(15) -0.0100(13) 0.0010(12)
C4 0.0445(15) 0.0457(14) 0.0430(13) 0.0027(12) -0.0032(12) -0.0031(11)
C5 0.0457(15) 0.0462(14) 0.0343(12) 0.0038(12) -0.0001(11) -0.0078(10)
C6 0.0629(19) 0.0605(18) 0.0497(15) -0.0151(15) 0.0005(14) -0.0047(13)
C7 0.0507(15) 0.0344(12) 0.0322(12) -0.0003(11) -0.0029(11) -0.0020(9)
C8 0.0467(15) 0.0413(13) 0.0331(12) -0.0002(11) -0.0126(11) -0.0005(10)
C9 0.072(2) 0.0456(15) 0.0452(15) 0.0011(13) -0.0159(14) 0.0061(11)
C10 0.0556(19) 0.073(2) 0.0502(16) -0.0120(15) -0.0017(14) -0.0075(14)
C11 0.0685(19) 0.0424(14) 0.0497(15) -0.0029(13) -0.0217(14) -0.0061(11)

loop_
_atom_type_symbol
_atom_type_description
_atom_type_scat_dispersion_real
_atom_type_scat_dispersion_imag
_atom_type_scat_source
C C 0.0181 0.0091 'International Tables Vol C Tables 4.2.6.8 and 6.1.1.4'
H H 0.0000 0.0000 'International Tables Vol C Tables 4.2.6.8 and 6.1.1.4'
N N 0.0311 0.0180 'International Tables Vol C Tables 4.2.6.8 and 6.1.1.4'
O O 0.0492 0.0322 'International Tables Vol C Tables 4.2.6.8 and 6.1.1.4'

loop_
_geom_angle_atom_site_label_1
_geom_angle_atom_site_label_2
_geom_angle_atom_site_label_3
_geom_angle_site_symmetry_1
_geom_angle_site_symmetry_3
_geom_angle
_geom_angle_publ_flag
C7 N1 C5 . . 122.7(2) ?
C7 N1 C1 . . 118.4(2) ?
C5 N1 C1 . . 115.99(19) ?
C4 O1 H1A . . 109.5 ?
C7 O3 C8 . . 121.04(19) ?
N1 C1 C2 . . 109.8(2) ?
N1 C1 C6 . . 110.5(2) ?
C2 C1 C6 . . 112.8(2) ?
N1 C1 H1 . . 107.9 ?
C2 C1 H1 . . 107.9 ?
C6 C1 H1 . . 107.9 ?
C3 C2 C1 . . 112.8(2) ?
C3 C2 H2A . . 109.0 ?
C1 C2 H2A . . 109.0 ?
C3 C2 H2B . . 109.0 ?
C1 C2 H2B . . 109.0 ?
H2A C2 H2B . . 107.8 ?
C2 C3 C4 . . 112.0(2) ?
C2 C3 H3A . . 109.2 ?
C4 C3 H3A . . 109.2 ?
C2 C3 H3B . . 109.2 ?
C4 C3 H3B . . 109.2 ?
H3A C3 H3B . . 107.9 ?
O1 C4 C5 . . 110.4(2) ?
O1 C4 C3 . . 107.6(2) ?
C5 C4 C3 . . 110.9(2) ?
O1 C4 H4 . . 109.3 ?
C5 C4 H4 . . 109.3 ?
C3 C4 H4 . . 109.3 ?
N1 C5 C4 . . 110.98(19) ?
N1 C5 H5A . . 109.4 ?
C4 C5 H5A . . 109.4 ?
N1 C5 H5B . . 109.4 ?
C4 C5 H5B . . 109.4 ?
H5A C5 H5B . . 108.0 ?
C1 C6 H6A . . 109.5 ?
C1 C6 H6B . . 109.5 ?
H6A C6 H6B . . 109.5 ?
C1 C6 H6C . . 109.5 ?
H6A C6 H6C . . 109.5 ?
H6B C6 H6C . . 109.5 ?
O2 C7 O3 . . 123.6(2) ?
O2 C7 N1 . . 124.8(2) ?
O3 C7 N1 . . 111.5(2) ?
O3 C8 C10 . . 110.87(19) ?
O3 C8 C9 . . 109.1(2) ?
C10 C8 C9 . . 113.3(2) ?
O3 C8 C11 . . 101.6(2) ?
C10 C8 C11 . . 110.9(2) ?
C9 C8 C11 . . 110.5(2) ?
C8 C9 H9A . . 109.5 ?
C8 C9 H9B . . 109.5 ?
H9A C9 H9B . . 109.5 ?
C8 C9 H9C . . 109.5 ?
H9A C9 H9C . . 109.5 ?
H9B C9 H9C . . 109.5 ?
C8 C10 H10A . . 109.5 ?
C8 C10 H10B . . 109.5 ?
H10A C10 H10B . . 109.5 ?
C8 C10 H10C . . 109.5 ?
H10A C10 H10C . . 109.5 ?
H10B C10 H10C . . 109.5 ?
C8 C11 H11A . . 109.5 ?
C8 C11 H11B . . 109.5 ?
H11A C11 H11B . . 109.5 ?
C8 C11 H11C . . 109.5 ?
H11A C11 H11C . . 109.5 ?
H11B C11 H11C . . 109.5 ?

loop_
_geom_bond_atom_site_label_1
_geom_bond_atom_site_label_2
_geom_bond_site_symmetry_2
_geom_bond_distance
_geom_bond_publ_flag
N1 C7 . 1.350(3) ?
N1 C5 . 1.459(3) ?
N1 C1 . 1.478(3) ?
O1 C4 . 1.425(3) ?
O1 H1A . 0.84 ?
O2 C7 . 1.234(3) ?
O3 C7 . 1.346(3) ?
O3 C8 . 1.481(3) ?
C1 C2 . 1.519(4) ?
C1 C6 . 1.522(4) ?
C1 H1 . 1.0 ?
C2 C3 . 1.517(4) ?
C2 H2A . 0.99 ?
C2 H2B . 0.99 ?
C3 C4 . 1.522(4) ?
C3 H3A . 0.99 ?
C3 H3B . 0.99 ?
C4 C5 . 1.512(3) ?
C4 H4 . 1.0 ?
C5 H5A . 0.99 ?
C5 H5B . 0.99 ?
C6 H6A . 0.98 ?
C6 H6B . 0.98 ?
C6 H6C . 0.98 ?
C8 C10 . 1.500(4) ?
C8 C9 . 1.515(3) ?
C8 C11 . 1.518(3) ?
C9 H9A . 0.98 ?
C9 H9B . 0.98 ?
C9 H9C . 0.98 ?
C10 H10A . 0.98 ?
C10 H10B . 0.98 ?
C10 H10C . 0.98 ?
C11 H11A . 0.98 ?
C11 H11B . 0.98 ?
C11 H11C . 0.98 ?

loop_
_geom_torsion_atom_site_label_1
_geom_torsion_atom_site_label_2
_geom_torsion_atom_site_label_3
_geom_torsion_atom_site_label_4
_geom_torsion_site_symmetry_1
_geom_torsion_site_symmetry_2
_geom_torsion_site_symmetry_3
_geom_torsion_site_symmetry_4
_geom_torsion
_geom_torsion_publ_flag
C7 N1 C1 C2 . . . . -107.4(3) ?
C5 N1 C1 C2 . . . . 53.8(3) ?
C7 N1 C1 C6 . . . . 127.6(3) ?
C5 N1 C1 C6 . . . . -71.3(3) ?
N1 C1 C2 C3 . . . . -50.4(3) ?
C6 C1 C2 C3 . . . . 73.3(3) ?
C1 C2 C3 C4 . . . . 51.9(3) ?
C2 C3 C4 O1 . . . . 68.4(3) ?
C2 C3 C4 C5 . . . . -52.5(3) ?
C7 N1 C5 C4 . . . . 104.2(3) ?
C1 N1 C5 C4 . . . . -56.0(3) ?
O1 C4 C5 N1 . . . . -65.8(3) ?
C3 C4 C5 N1 . . . . 53.4(3) ?
C8 O3 C7 O2 . . . . 8.0(3) ?
C8 O3 C7 N1 . . . . -175.7(2) ?
C5 N1 C7 O2 . . . . -166.3(2) ?
C1 N1 C7 O2 . . . . -6.5(4) ?
C5 N1 C7 O3 . . . . 17.5(3) ?
C1 N1 C7 O3 . . . . 177.3(2) ?
C7 O3 C8 C10 . . . . 57.6(3) ?
C7 O3 C8 C9 . . . . -67.9(3) ?
C7 O3 C8 C11 . . . . 175.5(2) ?
